data_4332302
loop_
_publ_author_name
'Lin, Ping'
'Clegg, William'
'Harrington, Ross W.'
'Henderson, Richard A.'
'Fletcher, Ashleigh J.'
'Bell, Jon'
'Thomas, K. Mark'

_publ_section_title
;
 Assembly of Heterometallic Clusters and Coordination Polymers by
 Combining Mo&#x2212;S-Based Clusters with Mn2+
;
_journal_issue 10
_journal_name_full 'Inorganic Chemistry'
_journal_page_first 4284
_journal_page_last 4302
_journal_paper_doi 10.1021/ic060205u
_journal_volume 45
_journal_year 2006
_chemical_formula_moiety 'C68 H152 Mn2 Mo8 N4 O18 S24'
_chemical_formula_sum 'C68 H152 Mn2 Mo8 N4 O18 S24'
_chemical_formula_weight 2960.78
_chemical_name_systematic
;
 ?
;
_space_group_IT_number 29
_symmetry_cell_setting orthorhombic
_symmetry_space_group_name_Hall 'P 2c -2ac'
_symmetry_space_group_name_H-M 'P c a 21'
_atom_sites_solution_hydrogens geom
_atom_sites_solution_primary direct
_atom_sites_solution_secondary difmap
_audit_creation_method SHELXL-97
_cell_angle_alpha 90.00
_cell_angle_beta 90.00
_cell_angle_gamma 90.00
_cell_formula_units_Z 4
_cell_length_a 14.3218(15)
_cell_length_b 26.6005(15)
_cell_length_c 30.184(3)
_cell_measurement_reflns_used 473
_cell_measurement_temperature 150(2)
_cell_measurement_theta_max 27.5
_cell_measurement_theta_min 2.25
_cell_volume 11499.1(18)
_computing_cell_refinement EvalCCD
_computing_data_collection 'Nonius COLLECT'
_computing_data_reduction EvalCCD
_computing_molecular_graphics 'Bruker SHELXTL'
_computing_publication_material 'Bruker SHELXTL and local programs'
_computing_structure_refinement 'Bruker SHELXTL'
_computing_structure_solution 'Bruker SHELXTL'
_diffrn_ambient_temperature 150(2)
_diffrn_measured_fraction_theta_full 0.993
_diffrn_measured_fraction_theta_max 0.993
_diffrn_measurement_device_type 'Nonius KappaCCD diffractometer'
_diffrn_measurement_method '\f and \w scans'
_diffrn_radiation_monochromator graphite
_diffrn_radiation_source 'sealed tube'
_diffrn_radiation_type MoK\a
_diffrn_radiation_wavelength 0.71073
_diffrn_reflns_av_R_equivalents 0.0411
_diffrn_reflns_av_sigmaI/netI 0.0464
_diffrn_reflns_limit_h_max 17
_diffrn_reflns_limit_h_min -16
_diffrn_reflns_limit_k_max 31
_diffrn_reflns_limit_k_min -31
_diffrn_reflns_limit_l_max 35
_diffrn_reflns_limit_l_min -35
_diffrn_reflns_number 71784
_diffrn_reflns_theta_full 25.00
_diffrn_reflns_theta_max 25.00
_diffrn_reflns_theta_min 3.90
_diffrn_standards_number 0
_exptl_absorpt_coefficient_mu 1.543
_exptl_absorpt_correction_T_max 0.748
_exptl_absorpt_correction_T_min 0.577
_exptl_absorpt_correction_type multi-scan
_exptl_absorpt_process_details SADABS
_exptl_crystal_colour orange
_exptl_crystal_density_diffrn 1.710
_exptl_crystal_density_method 'not measured'
_exptl_crystal_description block
_exptl_crystal_F_000 6008
_exptl_crystal_size_max 0.40
_exptl_crystal_size_mid 0.40
_exptl_crystal_size_min 0.20
_refine_diff_density_max 1.301
_refine_diff_density_min -0.646
_refine_diff_density_rms 0.123
_refine_ls_abs_structure_details 'Flack H D (1983), Acta Cryst. A39, 876-881'
_refine_ls_abs_structure_Flack 0.57(3)
_refine_ls_extinction_method none
_refine_ls_goodness_of_fit_ref 1.065
_refine_ls_hydrogen_treatment constr
_refine_ls_matrix_type full
_refine_ls_number_parameters 1137
_refine_ls_number_reflns 19937
_refine_ls_number_restraints 440
_refine_ls_restrained_S_all 1.063
_refine_ls_R_factor_all 0.0571
_refine_ls_R_factor_gt 0.0364
_refine_ls_shift/su_max 0.015
_refine_ls_shift/su_mean 0.001
_refine_ls_structure_factor_coef Fsqd
_refine_ls_weighting_details 'calc w=1/[\s^2^(Fo^2^)+(0.0291P)^2^+22.3846P] where P=(Fo^2^+2Fc^2^)/3'
_refine_ls_weighting_scheme calc
_refine_ls_wR_factor_gt 0.0747
_refine_ls_wR_factor_ref 0.0836
_reflns_number_gt 16132
_reflns_number_total 19937
_reflns_threshold_expression I>2\s(I)
_cod_data_source_file ic060205usup6.cif
_cod_data_source_block 6_rah65
_cod_original_cell_volume 11499.3(18)
_cod_database_code 4332302

loop_
_symmetry_equiv_pos_as_xyz
'x, y, z'
'-x, -y, z+1/2'
'x+1/2, -y, z'
'-x+1/2, y, z+1/2'

loop_
_atom_site_label
_atom_site_type_symbol
_atom_site_fract_x
_atom_site_fract_y
_atom_site_fract_z
_atom_site_U_iso_or_equiv
_atom_site_adp_type
_atom_site_occupancy
_atom_site_symmetry_multiplicity
_atom_site_calc_flag
_atom_site_refinement_flags
_atom_site_disorder_assembly
_atom_site_disorder_group
Mo1 Mo 0.78098(4) 0.83193(2) -0.217221(19) 0.01894(14) Uani 1 1 d . . .
Mo2 Mo 0.91315(4) 0.91164(2) -0.20439(2) 0.02109(14) Uani 1 1 d . . .
Mo3 Mo 0.61309(4) 0.58559(2) -0.02399(2) 0.02038(14) Uani 1 1 d . . .
Mo4 Mo 0.73653(4) 0.66924(2) -0.01061(2) 0.01820(14) Uani 1 1 d . . .
Mn1 Mn 0.76322(8) 0.74778(5) -0.11519(5) 0.0256(2) Uani 1 1 d . . .
S1 S 0.78721(15) 0.77454(8) -0.27866(8) 0.0422(6) Uani 1 1 d . . .
S2 S 0.61734(13) 0.83384(8) -0.23662(7) 0.0343(5) Uani 1 1 d . . .
S3 S 0.93980(13) 0.83414(7) -0.23681(7) 0.0292(4) Uani 1 1 d . . .
S4 S 0.74946(12) 0.91649(6) -0.20976(7) 0.0272(4) Uani 1 1 d . . .
S5 S 1.06906(14) 0.92415(8) -0.23424(7) 0.0407(5) Uani 1 1 d . . .
S6 S 0.89282(15) 0.99654(8) -0.23164(7) 0.0366(5) Uani 1 1 d . . .
S7 S 0.63916(15) 0.50172(7) 0.00492(7) 0.0354(5) Uani 1 1 d . . .
S8 S 0.45896(13) 0.57034(8) 0.00608(7) 0.0370(5) Uani 1 1 d . . .
S9 S 0.77670(11) 0.58571(7) -0.01517(7) 0.0269(4) Uani 1 1 d . . .
S10 S 0.57594(12) 0.66429(7) 0.00374(7) 0.0279(4) Uani 1 1 d . . .
S11 S 0.89797(12) 0.67338(8) 0.01362(7) 0.0322(5) Uani 1 1 d . . .
S12 S 0.71623(13) 0.72696(7) 0.04982(8) 0.0342(5) Uani 1 1 d . . .
O1 O 0.7780(3) 0.80065(18) -0.16723(17) 0.0276(12) Uani 1 1 d . . .
O2 O 0.9333(3) 0.9123(2) -0.14978(17) 0.0357(13) Uani 1 1 d . . .
O3 O 0.7439(3) 0.69850(18) -0.06079(17) 0.0296(12) Uani 1 1 d . . .
O4 O 0.5963(3) 0.58301(18) -0.07962(17) 0.0302(12) Uani 1 1 d . . .
O5 O 0.7808(4) 0.6699(2) -0.1519(2) 0.0473(14) Uani 1 1 d U . .
O6 O 0.9183(4) 0.7286(2) -0.12390(18) 0.0509(15) Uani 1 1 d U . .
O7 O 0.8395(4) 0.7980(2) -0.07127(18) 0.0530(14) Uani 1 1 d U . .
O8 O 0.6556(4) 0.7963(2) -0.08463(17) 0.0522(14) Uani 1 1 d U . .
O9 O 0.6274(4) 0.72615(19) -0.14708(17) 0.0443(13) Uani 1 1 d U . .
C1 C 0.6656(7) 0.7577(3) -0.2934(3) 0.055(3) Uani 1 1 d U . .
H1A H 0.6464 0.7767 -0.3201 0.065 Uiso 1 1 calc R . .
H1B H 0.6621 0.7214 -0.3003 0.065 Uiso 1 1 calc R . .
C2 C 0.5997(6) 0.7698(3) -0.2553(3) 0.044(2) Uani 1 1 d U . .
H2A H 0.6111 0.7462 -0.2305 0.053 Uiso 1 1 calc R . .
H2B H 0.5343 0.7654 -0.2652 0.053 Uiso 1 1 calc R . .
C3 C 1.0078(7) 1.0198(3) -0.2483(3) 0.056(2) Uani 1 1 d U . .
H3A H 1.0142 1.0169 -0.2808 0.068 Uiso 1 1 calc R . .
H3B H 1.0132 1.0558 -0.2403 0.068 Uiso 1 1 calc R . .
C4 C 1.0863(6) 0.9906(3) -0.2260(3) 0.052(2) Uani 1 1 d U . .
H4A H 1.0872 0.9982 -0.1939 0.062 Uiso 1 1 calc R . .
H4B H 1.1471 1.0008 -0.2388 0.062 Uiso 1 1 calc R . .
C5 C 0.5247(7) 0.4762(3) 0.0222(3) 0.062(3) Uani 1 1 d U . .
H5A H 0.5223 0.4398 0.0152 0.074 Uiso 1 1 calc R . .
H5B H 0.5178 0.4800 0.0547 0.074 Uiso 1 1 calc R . .
C6 C 0.4464(6) 0.5021(3) -0.0002(3) 0.054(2) Uani 1 1 d U . .
H6A H 0.3864 0.4910 0.0128 0.065 Uiso 1 1 calc R . .
H6B H 0.4460 0.4932 -0.0321 0.065 Uiso 1 1 calc R . .
C7 C 0.8317(6) 0.7458(3) 0.0690(3) 0.048(2) Uani 1 1 d U . .
H7A H 0.8302 0.7813 0.0787 0.057 Uiso 1 1 calc R . .
H7B H 0.8503 0.7248 0.0947 0.057 Uiso 1 1 calc R . .
C8 C 0.9023(6) 0.7395(3) 0.0319(3) 0.043(2) Uani 1 1 d U . .
H8A H 0.9658 0.7480 0.0426 0.052 Uiso 1 1 calc R . .
H8B H 0.8867 0.7622 0.0069 0.052 Uiso 1 1 calc R . .
C9 C 0.8671(6) 0.6606(3) -0.1668(3) 0.051(2) Uani 1 1 d U . .
H9A H 0.8784 0.6791 -0.1948 0.062 Uiso 1 1 calc R . .
H9B H 0.8749 0.6242 -0.1726 0.062 Uiso 1 1 calc R . .
C10 C 0.9388(6) 0.6785(3) -0.1297(3) 0.053(2) Uani 1 1 d U . .
H10A H 0.9296 0.6595 -0.1019 0.063 Uiso 1 1 calc R . .
H10B H 1.0041 0.6741 -0.1398 0.063 Uiso 1 1 calc R . .
C11 C 0.9739(5) 0.7527(3) -0.0916(3) 0.046(2) Uani 1 1 d U . .
H11A H 1.0384 0.7565 -0.1028 0.055 Uiso 1 1 calc R . .
H11B H 0.9760 0.7319 -0.0644 0.055 Uiso 1 1 calc R . .
C12 C 0.9327(6) 0.8052(3) -0.0806(3) 0.052(2) Uani 1 1 d U . .
H12A H 0.9650 0.8200 -0.0547 0.063 Uiso 1 1 calc R . .
H12B H 0.9400 0.8282 -0.1061 0.063 Uiso 1 1 calc R . .
C13 C 0.7932(8) 0.8424(4) -0.0560(5) 0.091(4) Uani 1 1 d U . .
H13A H 0.7993 0.8453 -0.0234 0.109 Uiso 1 1 calc R . .
H13B H 0.8215 0.8726 -0.0697 0.109 Uiso 1 1 calc R . .
C14 C 0.7000(10) 0.8388(4) -0.0677(5) 0.111(5) Uani 1 1 d U . .
H14A H 0.6891 0.8658 -0.0896 0.133 Uiso 1 1 calc R . .
H14B H 0.6643 0.8483 -0.0409 0.133 Uiso 1 1 calc R . .
C15 C 0.5784(5) 0.8017(4) -0.1091(3) 0.061(2) Uani 1 1 d U . .
H15A H 0.5905 0.8251 -0.1340 0.073 Uiso 1 1 calc R . .
H15B H 0.5274 0.8157 -0.0908 0.073 Uiso 1 1 calc R . .
C16 C 0.5496(6) 0.7489(3) -0.1276(4) 0.055(3) Uani 1 1 d U . .
H16A H 0.5259 0.7275 -0.1031 0.066 Uiso 1 1 calc R . .
H16B H 0.4993 0.7527 -0.1498 0.066 Uiso 1 1 calc R . .
C17 C 0.6157(6) 0.6748(3) -0.1587(3) 0.0460(19) Uani 1 1 d U . .
H17A H 0.5636 0.6708 -0.1799 0.055 Uiso 1 1 calc R . .
H17B H 0.6026 0.6543 -0.1321 0.055 Uiso 1 1 calc R . .
C18 C 0.7092(6) 0.6591(3) -0.1801(3) 0.047(2) Uani 1 1 d U . .
H18A H 0.7084 0.6226 -0.1865 0.057 Uiso 1 1 calc R . .
H18B H 0.7180 0.6774 -0.2083 0.057 Uiso 1 1 calc R . .
Mo5 Mo 1.10583(4) 0.59117(2) 0.22468(2) 0.01769(14) Uani 1 1 d . A .
Mo6 Mo 1.25035(4) 0.66513(2) 0.23667(2) 0.01741(13) Uani 1 1 d . A .
Mo7 Mo 1.26412(4) 0.83275(2) 0.035428(19) 0.01594(14) Uani 1 1 d . A .
Mo8 Mo 1.11661(4) 0.90485(2) 0.04776(2) 0.01761(14) Uani 1 1 d . . .
Mn2 Mn 1.26834(6) 0.74506(4) 0.13365(4) 0.0186(2) Uani 1 1 d . A .
S13 S 0.94627(12) 0.58979(7) 0.25249(7) 0.0303(5) Uani 1 1 d . . .
S14 S 1.10572(13) 0.50738(7) 0.25575(7) 0.0276(5) Uani 1 1 d . . .
S15 S 1.08920(12) 0.67350(7) 0.24909(7) 0.0252(4) Uani 1 1 d . . .
S16 S 1.26653(11) 0.57881(6) 0.23800(7) 0.0210(4) Uani 1 1 d . . .
S17 S 1.24137(14) 0.72915(7) 0.29230(8) 0.0348(5) Uani 1 1 d . . .
S18 S 1.40850(13) 0.65873(8) 0.26454(7) 0.0318(5) Uani 1 1 d . . .
S19 S 1.26316(13) 0.77010(7) -0.02138(7) 0.0311(5) Uani 1 1 d . . .
S20 S 1.42445(12) 0.84193(7) 0.01078(7) 0.0287(5) Uani 1 1 d . . .
S21 S 1.10478(11) 0.82414(7) 0.01951(7) 0.0236(4) Uani 1 1 d . . .
S22 S 1.27831(11) 0.91919(6) 0.03877(6) 0.0206(4) Uani 1 1 d . . .
S23 S 0.95673(12) 0.90634(7) 0.02074(7) 0.0300(5) Uani 1 1 d . . .
S24 S 1.11767(12) 0.98817(7) 0.01589(7) 0.0273(5) Uani 1 1 d . . .
O10 O 1.2701(3) 0.69011(17) 0.18512(17) 0.0250(12) Uani 1 1 d . . .
O11 O 1.0924(3) 0.58679(18) 0.16909(17) 0.0256(12) Uani 1 1 d . . .
O12 O 1.2781(3) 0.80454(17) 0.08635(17) 0.0261(12) Uani 1 1 d . . .
O13 O 1.1006(3) 0.90760(18) 0.10334(16) 0.0244(12) Uani 1 1 d . . .
O14 O 1.4069(3) 0.7187(2) 0.1085(2) 0.0433(15) Uani 1 1 d U . .
O15 O 1.3800(4) 0.78869(19) 0.16993(17) 0.0370(13) Uani 1 1 d U . .
O16 O 1.1958(4) 0.7988(2) 0.1769(2) 0.0653(17) Uani 1 1 d U . .
O17 O 1.1162(3) 0.7401(2) 0.11841(18) 0.0478(14) Uani 1 1 d U . .
O18 O 1.2430(4) 0.67552(19) 0.09322(19) 0.0455(14) Uani 1 1 d U . .
C19 C 0.9204(10) 0.5274(5) 0.2747(7) 0.029(4) Uani 0.52(3) 1 d PU A 1
H19A H 0.9325 0.5273 0.3070 0.035 Uiso 0.52(3) 1 calc PR A 1
H19B H 0.8535 0.5198 0.2701 0.035 Uiso 0.52(3) 1 calc PR A 1
C19A C 0.9197(11) 0.5227(7) 0.2468(8) 0.032(5) Uani 0.48(3) 1 d PU A 2
H19C H 0.8562 0.5154 0.2580 0.039 Uiso 0.48(3) 1 calc PR A 2
H19D H 0.9234 0.5124 0.2154 0.039 Uiso 0.48(3) 1 calc PR A 2
C20 C 0.9791(11) 0.4870(6) 0.2529(8) 0.027(4) Uani 0.52(3) 1 d PU A 1
H20A H 0.9598 0.4826 0.2217 0.032 Uiso 0.52(3) 1 calc PR A 1
H20B H 0.9707 0.4546 0.2685 0.032 Uiso 0.52(3) 1 calc PR A 1
C20A C 0.9918(15) 0.4952(8) 0.2739(8) 0.032(5) Uani 0.48(3) 1 d PU A 2
H20C H 0.9796 0.4586 0.2721 0.038 Uiso 0.48(3) 1 calc PR A 2
H20D H 0.9859 0.5054 0.3053 0.038 Uiso 0.48(3) 1 calc PR A 2
C21 C 1.4313(5) 0.7253(3) 0.2757(3) 0.042(2) Uani 1 1 d U A .
H21A H 1.4951 0.7294 0.2878 0.051 Uiso 1 1 calc R . .
H21B H 1.4273 0.7447 0.2478 0.051 Uiso 1 1 calc R . .
C22 C 1.3603(6) 0.7452(3) 0.3087(3) 0.045(2) Uani 1 1 d U A .
H22A H 1.3662 0.7822 0.3109 0.055 Uiso 1 1 calc R . .
H22B H 1.3733 0.7308 0.3383 0.055 Uiso 1 1 calc R . .
C23 C 1.4520(5) 0.7766(3) -0.0024(3) 0.0334(18) Uani 1 1 d U . .
H23A H 1.5165 0.7743 -0.0140 0.040 Uiso 1 1 calc R . .
H23B H 1.4482 0.7559 0.0248 0.040 Uiso 1 1 calc R . .
C24 C 1.3853(5) 0.7568(3) -0.0361(3) 0.037(2) Uani 1 1 d U . .
H24A H 1.3939 0.7200 -0.0389 0.044 Uiso 1 1 calc R . .
H24B H 1.3994 0.7723 -0.0652 0.044 Uiso 1 1 calc R . .
C25 C 0.9290(5) 0.9726(3) 0.0247(3) 0.043(2) Uani 1 1 d U . .
H25A H 0.8661 0.9785 0.0121 0.051 Uiso 1 1 calc R . .
H25B H 0.9275 0.9826 0.0563 0.051 Uiso 1 1 calc R . .
C27 C 1.4819(5) 0.7321(4) 0.1349(4) 0.067(3) Uani 1 1 d U A .
H27A H 1.5414 0.7279 0.1186 0.080 Uiso 1 1 calc R . .
H27B H 1.4839 0.7111 0.1620 0.080 Uiso 1 1 calc R . .
C28 C 1.4673(6) 0.7852(4) 0.1464(3) 0.066(3) Uani 1 1 d U A .
H28A H 1.5190 0.7974 0.1653 0.079 Uiso 1 1 calc R . .
H28B H 1.4651 0.8060 0.1193 0.079 Uiso 1 1 calc R . .
C29 C 1.3479(8) 0.8379(3) 0.1782(3) 0.067(2) Uani 1 1 d U A .
H29A H 1.3421 0.8568 0.1501 0.081 Uiso 1 1 calc R . .
H29B H 1.3922 0.8560 0.1977 0.081 Uiso 1 1 calc R . .
C30 C 1.2530(9) 0.8333(3) 0.2006(4) 0.073(3) Uani 1 1 d U A .
H30A H 1.2613 0.8214 0.2314 0.088 Uiso 1 1 calc R . .
H30B H 1.2223 0.8666 0.2015 0.088 Uiso 1 1 calc R . .
C31 C 1.1059(7) 0.8072(4) 0.1685(5) 0.087(3) Uani 1 1 d U A .
H31A H 1.1008 0.8367 0.1486 0.105 Uiso 1 1 calc R . .
H31B H 1.0742 0.8159 0.1967 0.105 Uiso 1 1 calc R . .
C32 C 1.0584(6) 0.7661(5) 0.1488(3) 0.079(3) Uani 1 1 d U A .
H32A H 1.0022 0.7786 0.1332 0.094 Uiso 1 1 calc R . .
H32B H 1.0376 0.7426 0.1722 0.094 Uiso 1 1 calc R . .
C33 C 1.0857(6) 0.6902(4) 0.1066(4) 0.072(3) Uani 1 1 d U A .
H33A H 1.0217 0.6912 0.0943 0.087 Uiso 1 1 calc R . .
H33B H 1.0861 0.6680 0.1329 0.087 Uiso 1 1 calc R . .
C34 C 1.1522(8) 0.6721(3) 0.0732(3) 0.075(3) Uani 1 1 d U A .
H34A H 1.1381 0.6369 0.0650 0.090 Uiso 1 1 calc R . .
H34B H 1.1492 0.6932 0.0462 0.090 Uiso 1 1 calc R . .
C35 C 1.3203(8) 0.6584(3) 0.0681(3) 0.068(2) Uani 1 1 d U A .
H35A H 1.3261 0.6780 0.0404 0.081 Uiso 1 1 calc R . .
H35B H 1.3128 0.6225 0.0605 0.081 Uiso 1 1 calc R . .
C36 C 1.4054(7) 0.6660(3) 0.0969(3) 0.067(2) Uani 1 1 d U A .
H36A H 1.4012 0.6450 0.1239 0.080 Uiso 1 1 calc R . .
H36B H 1.4627 0.6567 0.0805 0.080 Uiso 1 1 calc R . .
N1 N 0.7217(4) 0.5681(2) 0.1383(2) 0.0263(15) Uani 1 1 d . . .
C37 C 0.7917(5) 0.5904(3) 0.1070(3) 0.0337(19) Uani 1 1 d U . .
H37A H 0.7721 0.6252 0.0998 0.040 Uiso 1 1 calc R . .
H37B H 0.7906 0.5709 0.0791 0.040 Uiso 1 1 calc R . .
C38 C 0.8914(5) 0.5919(4) 0.1240(4) 0.049(3) Uani 1 1 d U . .
H38A H 0.9318 0.6073 0.1015 0.074 Uiso 1 1 calc R . .
H38B H 0.9128 0.5577 0.1301 0.074 Uiso 1 1 calc R . .
H38C H 0.8939 0.6119 0.1512 0.074 Uiso 1 1 calc R . .
C39 C 0.7506(5) 0.5138(3) 0.1518(3) 0.0314(19) Uani 1 1 d U . .
H39A H 0.8092 0.5158 0.1692 0.038 Uiso 1 1 calc R . .
H39B H 0.7018 0.5000 0.1715 0.038 Uiso 1 1 calc R . .
C40 C 0.7652(6) 0.4780(3) 0.1145(3) 0.045(2) Uani 1 1 d U . .
H40A H 0.7837 0.4451 0.1264 0.068 Uiso 1 1 calc R . .
H40B H 0.8145 0.4908 0.0950 0.068 Uiso 1 1 calc R . .
H40C H 0.7070 0.4745 0.0977 0.068 Uiso 1 1 calc R . .
C41 C 0.6279(5) 0.5670(3) 0.1147(3) 0.0274(18) Uani 1 1 d U . .
H41A H 0.6135 0.6017 0.1050 0.033 Uiso 1 1 calc R . .
H41B H 0.6349 0.5463 0.0877 0.033 Uiso 1 1 calc R . .
C42 C 0.5459(5) 0.5478(3) 0.1397(3) 0.039(2) Uani 1 1 d U . .
H42A H 0.4903 0.5492 0.1209 0.058 Uiso 1 1 calc R . .
H42B H 0.5359 0.5685 0.1662 0.058 Uiso 1 1 calc R . .
H42C H 0.5574 0.5129 0.1487 0.058 Uiso 1 1 calc R . .
C43 C 0.7135(5) 0.5968(3) 0.1819(3) 0.0326(19) Uani 1 1 d U . .
H43A H 0.6720 0.5778 0.2021 0.039 Uiso 1 1 calc R . .
H43B H 0.7759 0.5986 0.1958 0.039 Uiso 1 1 calc R . .
C44 C 0.6760(7) 0.6492(3) 0.1768(3) 0.055(3) Uani 1 1 d U . .
H44A H 0.6729 0.6654 0.2059 0.082 Uiso 1 1 calc R . .
H44B H 0.6133 0.6478 0.1638 0.082 Uiso 1 1 calc R . .
H44C H 0.7172 0.6686 0.1573 0.082 Uiso 1 1 calc R . .
N2 N 1.7147(4) 0.9316(2) 0.1336(2) 0.0249(14) Uani 1 1 d . . .
N3 N 0.7413(4) 0.4302(2) -0.1134(2) 0.0262(14) Uani 1 1 d . . .
C53 C 0.6477(5) 0.4308(3) -0.1375(3) 0.0305(18) Uani 1 1 d U . .
H53A H 0.6538 0.4522 -0.1642 0.037 Uiso 1 1 calc R . .
H53B H 0.6339 0.3962 -0.1477 0.037 Uiso 1 1 calc R . .
C54 C 0.5656(5) 0.4493(3) -0.1109(3) 0.041(2) Uani 1 1 d U . .
H54A H 0.5091 0.4480 -0.1291 0.062 Uiso 1 1 calc R . .
H54B H 0.5770 0.4840 -0.1015 0.062 Uiso 1 1 calc R . .
H54C H 0.5574 0.4279 -0.0847 0.062 Uiso 1 1 calc R . .
C55 C 0.7670(6) 0.4827(3) -0.0975(3) 0.039(2) Uani 1 1 d U . .
H55A H 0.7195 0.4938 -0.0758 0.047 Uiso 1 1 calc R . .
H55B H 0.8275 0.4808 -0.0818 0.047 Uiso 1 1 calc R . .
C56 C 0.7747(7) 0.5225(3) -0.1331(3) 0.056(3) Uani 1 1 d U . .
H56A H 0.7923 0.5546 -0.1196 0.084 Uiso 1 1 calc R . .
H56B H 0.7145 0.5261 -0.1481 0.084 Uiso 1 1 calc R . .
H56C H 0.8225 0.5125 -0.1546 0.084 Uiso 1 1 calc R . .
C57 C 0.7342(6) 0.3984(3) -0.0721(3) 0.0370(19) Uani 1 1 d U . .
H57A H 0.6891 0.4143 -0.0516 0.044 Uiso 1 1 calc R . .
H57B H 0.7958 0.3980 -0.0572 0.044 Uiso 1 1 calc R . .
C58 C 0.7039(6) 0.3444(3) -0.0801(3) 0.054(3) Uani 1 1 d U . .
H58A H 0.7010 0.3265 -0.0518 0.081 Uiso 1 1 calc R . .
H58B H 0.7490 0.3278 -0.0996 0.081 Uiso 1 1 calc R . .
H58C H 0.6421 0.3441 -0.0941 0.081 Uiso 1 1 calc R . .
C59 C 0.8127(5) 0.4103(3) -0.1470(3) 0.036(2) Uani 1 1 d U . .
H59A H 0.7916 0.3770 -0.1577 0.043 Uiso 1 1 calc R . .
H59B H 0.8144 0.4333 -0.1728 0.043 Uiso 1 1 calc R . .
C60 C 0.9114(6) 0.4050(4) -0.1285(3) 0.068(3) Uani 1 1 d U . .
H60A H 0.9531 0.3926 -0.1517 0.102 Uiso 1 1 calc R . .
H60B H 0.9110 0.3813 -0.1037 0.102 Uiso 1 1 calc R . .
H60C H 0.9334 0.4379 -0.1181 0.102 Uiso 1 1 calc R . .
N4 N 1.2890(4) 0.9282(2) -0.1144(2) 0.0252(14) Uani 1 1 d . . .
C61 C 1.2183(5) 0.9069(3) -0.0816(3) 0.0332(19) Uani 1 1 d U . .
H61A H 1.2373 0.8722 -0.0738 0.040 Uiso 1 1 calc R . .
H61B H 1.2207 0.9272 -0.0542 0.040 Uiso 1 1 calc R . .
C62 C 1.1180(6) 0.9058(4) -0.0982(3) 0.052(3) Uani 1 1 d U . .
H62A H 1.0776 0.8915 -0.0752 0.078 Uiso 1 1 calc R . .
H62B H 1.1144 0.8850 -0.1250 0.078 Uiso 1 1 calc R . .
H62C H 1.0975 0.9400 -0.1050 0.078 Uiso 1 1 calc R . .
C63 C 1.2913(6) 0.8984(3) -0.1568(3) 0.037(2) Uani 1 1 d U . .
H63A H 1.3333 0.9156 -0.1780 0.045 Uiso 1 1 calc R . .
H63B H 1.2279 0.8982 -0.1698 0.045 Uiso 1 1 calc R . .
C64 C 1.3240(7) 0.8440(3) -0.1514(3) 0.059(3) Uani 1 1 d U . .
H64A H 1.3242 0.8274 -0.1804 0.088 Uiso 1 1 calc R . .
H64B H 1.2815 0.8262 -0.1314 0.088 Uiso 1 1 calc R . .
H64C H 1.3872 0.8436 -0.1390 0.088 Uiso 1 1 calc R . .
C65 C 1.3825(5) 0.9266(3) -0.0907(3) 0.0336(19) Uani 1 1 d U . .
H65A H 1.3955 0.8915 -0.0817 0.040 Uiso 1 1 calc R . .
H65B H 1.3782 0.9471 -0.0635 0.040 Uiso 1 1 calc R . .
C66 C 1.4648(5) 0.9459(3) -0.1188(3) 0.041(2) Uani 1 1 d U . .
H66A H 1.5226 0.9437 -0.1015 0.062 Uiso 1 1 calc R . .
H66B H 1.4535 0.9809 -0.1273 0.062 Uiso 1 1 calc R . .
H66C H 1.4707 0.9253 -0.1456 0.062 Uiso 1 1 calc R . .
C67 C 1.2643(6) 0.9821(3) -0.1283(3) 0.0344(19) Uani 1 1 d U . .
H67A H 1.3100 0.9933 -0.1508 0.041 Uiso 1 1 calc R . .
H67B H 1.2021 0.9817 -0.1425 0.041 Uiso 1 1 calc R . .
C68 C 1.2627(7) 1.0206(3) -0.0909(3) 0.055(3) Uani 1 1 d U . .
H68A H 1.2463 1.0536 -0.1029 0.082 Uiso 1 1 calc R . .
H68B H 1.3245 1.0223 -0.0770 0.082 Uiso 1 1 calc R . .
H68C H 1.2163 1.0106 -0.0688 0.082 Uiso 1 1 calc R . .
C45 C 1.6232(5) 0.9294(3) 0.1582(3) 0.034(2) Uani 1 1 d U . .
H45A H 1.6304 0.9473 0.1868 0.041 Uiso 1 1 calc R . .
H45B H 1.6087 0.8938 0.1649 0.041 Uiso 1 1 calc R . .
C46 C 1.5405(5) 0.9525(3) 0.1331(3) 0.045(2) Uani 1 1 d U . .
H46A H 1.4838 0.9495 0.1510 0.068 Uiso 1 1 calc R . .
H46B H 1.5317 0.9346 0.1050 0.068 Uiso 1 1 calc R . .
H46C H 1.5532 0.9881 0.1271 0.068 Uiso 1 1 calc R . .
C47 C 1.7862(5) 0.9060(3) 0.1645(3) 0.0328(19) Uani 1 1 d U . .
H47A H 1.7852 0.9236 0.1934 0.039 Uiso 1 1 calc R . .
H47B H 1.7654 0.8710 0.1697 0.039 Uiso 1 1 calc R . .
C48 C 1.8859(5) 0.9046(4) 0.1481(3) 0.046(3) Uani 1 1 d U . .
H48A H 1.9252 0.8873 0.1699 0.069 Uiso 1 1 calc R . .
H48B H 1.9087 0.9390 0.1440 0.069 Uiso 1 1 calc R . .
H48C H 1.8886 0.8865 0.1198 0.069 Uiso 1 1 calc R . .
C49 C 1.7446(5) 0.9847(3) 0.1226(3) 0.0245(17) Uani 1 1 d U . .
H49A H 1.6960 1.0000 0.1037 0.029 Uiso 1 1 calc R . .
H49B H 1.8027 0.9829 0.1049 0.029 Uiso 1 1 calc R . .
C50 C 1.7621(6) 1.0200(3) 0.1624(3) 0.040(2) Uani 1 1 d U . .
H50A H 1.7802 1.0534 0.1516 0.059 Uiso 1 1 calc R . .
H50B H 1.8124 1.0063 0.1809 0.059 Uiso 1 1 calc R . .
H50C H 1.7050 1.0228 0.1801 0.059 Uiso 1 1 calc R . .
C51 C 1.7100(5) 0.9034(3) 0.0897(3) 0.0276(17) Uani 1 1 d U . .
H51A H 1.7740 0.9000 0.0776 0.033 Uiso 1 1 calc R . .
H51B H 1.6732 0.9235 0.0683 0.033 Uiso 1 1 calc R . .
C52 C 1.6664(7) 0.8510(3) 0.0931(3) 0.051(2) Uani 1 1 d U . .
H52A H 1.6655 0.8353 0.0638 0.077 Uiso 1 1 calc R . .
H52B H 1.6025 0.8539 0.1044 0.077 Uiso 1 1 calc R . .
H52C H 1.7034 0.8304 0.1135 0.077 Uiso 1 1 calc R . .
C26 C 0.9969(5) 1.0039(3) 0.0012(3) 0.042(2) Uani 1 1 d U . .
H26A H 0.9850 1.0396 0.0083 0.051 Uiso 1 1 calc R . .
H26B H 0.9883 0.9994 -0.0311 0.051 Uiso 1 1 calc R . .

loop_
_atom_site_aniso_label
_atom_site_aniso_U_11
_atom_site_aniso_U_22
_atom_site_aniso_U_33
_atom_site_aniso_U_23
_atom_site_aniso_U_13
_atom_site_aniso_U_12
Mo1 0.0254(3) 0.0158(3) 0.0156(3) 0.0040(3) -0.0044(2) -0.0018(2)
Mo2 0.0270(3) 0.0217(3) 0.0146(3) 0.0002(3) -0.0011(2) -0.0035(2)
Mo3 0.0263(3) 0.0184(3) 0.0165(3) -0.0011(3) -0.0007(2) -0.0012(2)
Mo4 0.0216(3) 0.0169(3) 0.0161(4) 0.0044(3) -0.0016(2) 0.0001(2)
Mn1 0.0236(6) 0.0365(5) 0.0167(5) 0.0086(4) -0.0037(4) -0.0121(4)
S1 0.0582(14) 0.0277(12) 0.0408(15) -0.0120(10) -0.0105(11) 0.0019(9)
S2 0.0281(10) 0.0380(11) 0.0368(13) 0.0139(10) -0.0123(8) -0.0079(8)
S3 0.0301(10) 0.0210(10) 0.0366(12) -0.0006(9) 0.0052(8) 0.0033(8)
S4 0.0240(9) 0.0216(9) 0.0358(12) -0.0036(9) -0.0043(8) 0.0050(8)
S5 0.0357(11) 0.0483(13) 0.0379(13) -0.0117(10) 0.0121(9) -0.0177(9)
S6 0.0644(14) 0.0222(10) 0.0231(12) -0.0004(8) 0.0005(9) -0.0068(9)
S7 0.0658(13) 0.0168(9) 0.0238(11) 0.0012(8) 0.0043(9) -0.0016(9)
S8 0.0304(11) 0.0410(11) 0.0394(13) -0.0098(9) 0.0074(8) -0.0158(9)
S9 0.0263(9) 0.0226(9) 0.0319(12) -0.0028(8) -0.0020(8) 0.0092(7)
S10 0.0232(9) 0.0204(10) 0.0402(12) -0.0017(9) 0.0050(8) 0.0032(7)
S11 0.0217(10) 0.0426(12) 0.0322(12) 0.0087(10) -0.0053(8) -0.0052(8)
S12 0.0404(11) 0.0292(11) 0.0331(14) -0.0112(10) -0.0039(9) 0.0003(8)
O1 0.029(3) 0.033(3) 0.021(3) 0.008(2) -0.008(2) -0.007(2)
O2 0.039(3) 0.052(4) 0.016(3) 0.001(2) -0.001(2) -0.017(3)
O3 0.039(3) 0.030(3) 0.020(3) 0.013(2) -0.003(2) -0.008(2)
O4 0.039(3) 0.030(3) 0.021(3) -0.001(2) 0.001(2) -0.003(2)
O5 0.060(3) 0.045(3) 0.037(3) -0.005(3) 0.000(3) -0.003(3)
O6 0.062(4) 0.062(4) 0.029(3) -0.013(3) 0.009(3) -0.014(3)
O7 0.089(4) 0.039(3) 0.031(3) 0.001(3) -0.018(3) -0.019(3)
O8 0.074(4) 0.045(3) 0.038(3) -0.006(3) -0.001(3) 0.014(3)
O9 0.067(4) 0.036(3) 0.030(3) 0.002(2) -0.007(3) -0.019(3)
C1 0.075(6) 0.046(6) 0.042(6) -0.004(5) -0.033(4) -0.019(5)
C2 0.055(5) 0.028(4) 0.050(6) 0.026(4) -0.028(4) -0.028(4)
C3 0.091(7) 0.046(5) 0.032(6) -0.007(4) 0.004(4) -0.045(4)
C4 0.050(5) 0.061(6) 0.046(6) -0.018(4) 0.009(4) -0.039(4)
C5 0.103(7) 0.039(5) 0.044(6) 0.003(5) 0.012(5) -0.027(5)
C6 0.064(6) 0.055(5) 0.043(6) -0.019(4) 0.012(4) -0.032(4)
C7 0.058(6) 0.043(5) 0.042(6) -0.009(4) -0.013(4) -0.006(4)
C8 0.050(5) 0.049(5) 0.032(5) 0.008(4) -0.023(3) -0.022(4)
C9 0.067(5) 0.043(5) 0.045(5) -0.010(4) 0.007(4) 0.010(4)
C10 0.045(5) 0.049(5) 0.064(6) 0.024(4) 0.008(4) 0.010(4)
C11 0.029(4) 0.045(5) 0.064(6) -0.001(4) -0.002(4) -0.012(3)
C12 0.063(5) 0.061(5) 0.033(5) 0.014(4) -0.009(4) -0.020(4)
C13 0.100(6) 0.032(5) 0.141(12) -0.042(6) 0.018(7) 0.012(5)
C14 0.144(8) 0.040(6) 0.149(13) -0.038(7) -0.046(9) -0.033(6)
C15 0.022(4) 0.093(6) 0.067(7) 0.010(5) 0.009(4) -0.015(4)
C16 0.032(5) 0.045(5) 0.087(8) 0.004(5) 0.029(4) 0.014(4)
C17 0.066(5) 0.032(4) 0.040(5) 0.011(4) -0.010(4) -0.007(4)
C18 0.064(5) 0.048(5) 0.030(5) -0.011(4) -0.002(4) -0.010(4)
Mo5 0.0190(3) 0.0177(3) 0.0164(4) 0.0015(3) -0.0017(2) -0.0002(2)
Mo6 0.0229(3) 0.0140(3) 0.0153(3) 0.0032(3) -0.0019(2) -0.0022(2)
Mo7 0.0183(3) 0.0134(3) 0.0161(4) 0.0034(3) -0.0004(2) 0.0005(2)
Mo8 0.0193(3) 0.0191(3) 0.0144(3) 0.0022(3) 0.0010(2) 0.0026(2)
Mn2 0.0178(5) 0.0216(5) 0.0164(5) 0.0053(4) 0.0014(4) -0.0004(4)
S13 0.0214(9) 0.0350(11) 0.0346(12) -0.0009(9) 0.0020(8) -0.0032(8)
S14 0.0353(11) 0.0194(10) 0.0282(12) 0.0074(9) 0.0001(8) -0.0032(7)
S15 0.0238(9) 0.0208(10) 0.0310(12) 0.0009(8) 0.0028(7) 0.0052(7)
S16 0.0225(9) 0.0143(8) 0.0261(11) 0.0004(8) -0.0026(7) 0.0014(6)
S17 0.0501(12) 0.0236(10) 0.0307(13) -0.0078(9) -0.0058(9) -0.0008(8)
S18 0.0285(10) 0.0304(11) 0.0363(13) 0.0066(9) -0.0112(8) -0.0072(8)
S19 0.0378(11) 0.0231(10) 0.0324(13) -0.0088(9) 0.0035(9) 0.0020(8)
S20 0.0204(9) 0.0239(10) 0.0419(13) 0.0100(9) 0.0073(8) 0.0042(7)
S21 0.0208(9) 0.0170(9) 0.0328(12) -0.0003(8) -0.0041(7) -0.0028(7)
S22 0.0202(9) 0.0157(8) 0.0259(11) 0.0004(8) 0.0005(7) -0.0010(6)
S23 0.0199(9) 0.0387(11) 0.0313(12) -0.0011(9) -0.0035(7) 0.0065(8)
S24 0.0318(10) 0.0257(11) 0.0243(12) 0.0060(9) 0.0041(8) 0.0071(7)
O10 0.035(3) 0.021(3) 0.019(3) 0.008(2) -0.001(2) -0.005(2)
O11 0.023(3) 0.030(3) 0.024(3) 0.002(2) -0.002(2) -0.005(2)
O12 0.028(3) 0.028(3) 0.023(3) 0.010(2) -0.002(2) 0.001(2)
O13 0.035(3) 0.029(3) 0.009(3) 0.002(2) 0.0036(19) 0.001(2)
O14 0.026(3) 0.053(3) 0.052(4) 0.025(3) 0.013(2) 0.016(2)
O15 0.062(3) 0.028(3) 0.021(3) 0.006(2) -0.017(2) -0.016(2)
O16 0.074(4) 0.072(4) 0.050(4) -0.020(3) 0.001(3) 0.039(3)
O17 0.022(3) 0.061(3) 0.060(4) 0.039(3) 0.000(2) -0.004(2)
O18 0.073(4) 0.029(3) 0.035(4) -0.005(3) -0.005(3) -0.003(3)
C19 0.031(8) 0.034(8) 0.022(10) -0.002(7) 0.005(7) -0.013(6)
C19A 0.033(8) 0.044(10) 0.020(11) 0.000(8) 0.004(7) -0.016(7)
C20 0.026(8) 0.022(8) 0.033(11) -0.007(8) 0.005(8) -0.015(6)
C20A 0.050(10) 0.032(10) 0.013(10) -0.007(8) -0.003(9) -0.013(8)
C21 0.042(5) 0.040(5) 0.046(6) 0.005(4) -0.021(4) -0.020(4)
C22 0.058(5) 0.036(5) 0.042(6) -0.001(4) -0.024(4) -0.003(4)
C23 0.036(4) 0.024(4) 0.040(5) 0.011(4) 0.007(3) 0.016(3)
C24 0.050(5) 0.024(4) 0.037(5) -0.002(4) 0.020(3) 0.013(3)
C25 0.032(4) 0.049(5) 0.048(6) -0.002(4) 0.002(4) 0.018(4)
C27 0.016(4) 0.109(7) 0.075(7) 0.052(6) 0.008(4) 0.015(4)
C28 0.031(4) 0.110(7) 0.057(6) 0.030(5) -0.019(4) -0.039(4)
C29 0.150(7) 0.024(4) 0.029(5) 0.006(4) -0.011(5) -0.024(5)
C30 0.158(8) 0.023(5) 0.039(7) -0.001(4) 0.006(5) 0.019(5)
C31 0.066(5) 0.046(6) 0.150(11) 0.023(5) 0.068(6) 0.029(4)
C32 0.031(5) 0.153(9) 0.052(7) 0.047(5) 0.014(4) 0.019(5)
C33 0.044(5) 0.097(6) 0.076(7) 0.064(5) -0.043(4) -0.049(4)
C34 0.108(6) 0.054(5) 0.064(6) 0.013(4) -0.052(5) -0.041(5)
C35 0.139(7) 0.030(5) 0.033(5) 0.002(4) 0.026(5) 0.018(5)
C36 0.089(6) 0.045(5) 0.066(6) 0.027(4) 0.053(4) 0.040(4)
N1 0.037(4) 0.014(3) 0.028(4) 0.001(3) -0.013(3) 0.002(3)
C37 0.036(4) 0.040(5) 0.025(5) 0.015(4) 0.002(3) -0.002(4)
C38 0.040(5) 0.058(7) 0.050(7) 0.020(5) -0.002(4) -0.013(4)
C39 0.030(4) 0.023(4) 0.041(6) 0.011(4) -0.002(4) 0.006(3)
C40 0.049(5) 0.052(6) 0.034(6) -0.005(4) 0.000(4) 0.015(4)
C41 0.041(4) 0.016(4) 0.025(5) -0.003(3) -0.015(3) 0.004(3)
C42 0.032(4) 0.035(5) 0.050(6) 0.000(4) -0.017(4) -0.002(3)
C43 0.038(4) 0.036(4) 0.023(5) 0.001(4) -0.012(3) -0.003(3)
C44 0.085(7) 0.025(5) 0.054(7) -0.008(5) -0.013(5) 0.007(4)
N2 0.029(3) 0.031(4) 0.014(4) 0.005(3) 0.001(3) 0.003(3)
N3 0.028(3) 0.029(3) 0.021(4) -0.002(3) -0.002(3) -0.001(3)
C53 0.034(4) 0.024(4) 0.033(5) -0.002(3) -0.009(3) 0.005(3)
C54 0.023(4) 0.044(5) 0.057(6) 0.000(4) -0.005(4) 0.003(3)
C55 0.048(5) 0.029(4) 0.040(5) -0.018(4) 0.010(4) -0.008(4)
C56 0.078(7) 0.043(5) 0.046(6) -0.007(4) 0.026(5) -0.021(5)
C57 0.046(5) 0.045(5) 0.020(4) -0.003(4) -0.001(3) 0.004(4)
C58 0.073(6) 0.033(5) 0.056(7) 0.017(4) -0.009(5) 0.008(4)
C59 0.032(4) 0.053(5) 0.022(4) -0.015(4) 0.001(3) 0.014(4)
C60 0.030(5) 0.131(10) 0.043(6) -0.019(6) -0.005(4) 0.016(5)
N4 0.033(3) 0.027(3) 0.015(3) 0.004(3) -0.003(3) -0.004(3)
C61 0.043(4) 0.032(4) 0.025(5) 0.006(3) 0.008(3) -0.014(3)
C62 0.053(5) 0.064(6) 0.039(6) 0.011(5) -0.007(4) -0.021(5)
C63 0.051(5) 0.034(4) 0.027(5) -0.008(4) -0.008(4) -0.009(4)
C64 0.086(7) 0.036(5) 0.054(7) -0.014(5) -0.016(5) -0.001(5)
C65 0.030(4) 0.042(5) 0.028(5) -0.003(4) -0.012(3) -0.005(3)
C66 0.036(4) 0.056(5) 0.031(5) 0.003(4) -0.002(3) -0.003(4)
C67 0.051(5) 0.025(4) 0.027(5) 0.009(3) -0.001(4) 0.007(3)
C68 0.085(7) 0.030(5) 0.050(6) 0.001(4) 0.035(5) 0.009(4)
C45 0.032(4) 0.043(5) 0.027(5) 0.007(4) 0.012(3) -0.007(4)
C46 0.033(5) 0.052(6) 0.051(7) -0.005(5) 0.007(4) 0.001(4)
C47 0.043(4) 0.036(5) 0.019(5) 0.008(4) 0.007(3) 0.001(4)
C48 0.035(4) 0.064(7) 0.038(6) 0.013(5) -0.007(4) 0.008(4)
C49 0.032(4) 0.020(4) 0.022(4) 0.006(3) 0.005(3) -0.003(3)
C50 0.057(5) 0.026(4) 0.037(5) -0.005(4) 0.003(4) -0.013(4)
C51 0.034(4) 0.028(4) 0.021(4) -0.012(3) -0.001(3) 0.005(3)
C52 0.070(6) 0.033(5) 0.050(7) -0.017(5) 0.014(5) -0.007(4)
C26 0.037(4) 0.044(5) 0.046(6) 0.011(4) -0.001(4) 0.027(4)

loop_
_atom_type_symbol
_atom_type_description
_atom_type_scat_dispersion_real
_atom_type_scat_dispersion_imag
_atom_type_scat_source
C C 0.0033 0.0016 'International Tables Vol C Tables 4.2.6.8 and 6.1.1.4'
H H 0.0000 0.0000 'International Tables Vol C Tables 4.2.6.8 and 6.1.1.4'
N N 0.0061 0.0033 'International Tables Vol C Tables 4.2.6.8 and 6.1.1.4'
O O 0.0106 0.0060 'International Tables Vol C Tables 4.2.6.8 and 6.1.1.4'
S S 0.1246 0.1234 'International Tables Vol C Tables 4.2.6.8 and 6.1.1.4'
Mn Mn 0.3368 0.7283 'International Tables Vol C Tables 4.2.6.8 and 6.1.1.4'
Mo Mo -1.6832 0.6857 'International Tables Vol C Tables 4.2.6.8 and 6.1.1.4'

loop_
_geom_angle_atom_site_label_1
_geom_angle_atom_site_label_2
_geom_angle_atom_site_label_3
_geom_angle
Mo2 Mo1 S1 123.30(6)
Mo2 Mo1 S2 131.09(6)
Mo2 Mo1 S3 51.47(5)
Mo2 Mo1 S4 52.76(5)
Mo2 Mo1 O1 104.78(15)
S1 Mo1 S2 82.09(8)
S1 Mo1 S3 77.63(7)
S1 Mo1 S4 134.62(8)
S1 Mo1 O1 111.70(18)
S2 Mo1 S3 151.28(8)
S2 Mo1 S4 79.24(7)
S2 Mo1 O1 101.42(15)
S3 Mo1 S4 100.94(7)
S3 Mo1 O1 104.86(16)
S4 Mo1 O1 112.37(18)
Mo1 Mo2 S3 52.64(5)
Mo1 Mo2 S4 51.24(5)
Mo1 Mo2 S5 131.10(6)
Mo1 Mo2 S6 124.35(6)
Mo1 Mo2 O2 104.74(17)
S3 Mo2 S4 100.60(7)
S3 Mo2 S5 79.26(7)
S3 Mo2 S6 135.02(8)
S3 Mo2 O2 113.4(2)
S4 Mo2 S5 151.89(8)
S4 Mo2 S6 78.79(7)
S4 Mo2 O2 103.80(17)
S5 Mo2 S6 81.77(8)
S5 Mo2 O2 101.86(17)
S6 Mo2 O2 110.19(19)
Mo4 Mo3 S7 124.60(6)
Mo4 Mo3 S8 129.70(5)
Mo4 Mo3 S9 51.03(5)
Mo4 Mo3 S10 52.42(5)
Mo4 Mo3 O4 104.93(16)
S7 Mo3 S8 81.45(7)
S7 Mo3 S9 78.91(7)
S7 Mo3 S10 137.47(8)
S7 Mo3 O4 109.91(17)
S8 Mo3 S9 149.75(8)
S8 Mo3 S10 78.85(7)
S8 Mo3 O4 103.59(17)
S9 Mo3 S10 100.73(7)
S9 Mo3 O4 104.61(17)
S10 Mo3 O4 111.19(17)
Mo3 Mo4 S9 52.89(4)
Mo3 Mo4 S10 51.55(5)
Mo3 Mo4 S11 131.61(6)
Mo3 Mo4 S12 121.85(5)
Mo3 Mo4 O3 105.48(16)
S9 Mo4 S10 101.67(7)
S9 Mo4 S11 79.83(7)
S9 Mo4 S12 133.89(8)
S9 Mo4 O3 111.85(18)
S10 Mo4 S11 151.81(8)
S10 Mo4 S12 77.10(7)
S10 Mo4 O3 104.52(17)
S11 Mo4 S12 81.81(7)
S11 Mo4 O3 100.81(16)
S12 Mo4 O3 112.97(18)
O1 Mn1 O3 176.3(2)
O1 Mn1 O5 102.9(2)
O1 Mn1 O6 88.05(19)
O1 Mn1 O7 89.7(2)
O1 Mn1 O8 89.5(2)
O1 Mn1 O9 86.48(18)
O3 Mn1 O5 80.5(2)
O3 Mn1 O6 94.4(2)
O3 Mn1 O7 88.4(2)
O3 Mn1 O8 86.9(2)
O3 Mn1 O9 93.48(18)
O5 Mn1 O6 69.4(2)
O5 Mn1 O7 140.4(2)
O5 Mn1 O8 141.4(2)
O5 Mn1 O9 70.5(2)
O6 Mn1 O7 73.7(2)
O6 Mn1 O8 148.5(2)
O6 Mn1 O9 137.1(2)
O7 Mn1 O8 74.8(2)
O7 Mn1 O9 148.6(2)
O8 Mn1 O9 74.0(2)
Mo1 S1 C1 107.7(3)
Mo1 S2 C2 101.0(3)
Mo1 S3 Mo2 75.89(6)
Mo1 S4 Mo2 76.00(6)
Mo2 S5 C4 102.1(3)
Mo2 S6 C3 107.5(3)
Mo3 S7 C5 107.6(3)
Mo3 S8 C6 102.5(3)
Mo3 S9 Mo4 76.08(5)
Mo3 S10 Mo4 76.04(6)
Mo4 S11 C8 99.5(3)
Mo4 S12 C7 107.9(3)
Mo1 O1 Mn1 166.4(3)
Mo4 O3 Mn1 168.0(3)
Mn1 O5 C9 114.7(5)
Mn1 O5 C18 113.4(5)
C9 O5 C18 116.6(7)
Mn1 O6 C10 115.9(5)
Mn1 O6 C11 111.5(5)
C10 O6 C11 114.0(7)
Mn1 O7 C12 116.7(5)
Mn1 O7 C13 118.1(6)
C12 O7 C13 113.5(7)
Mn1 O8 C14 107.9(7)
Mn1 O8 C15 114.1(5)
C14 O8 C15 119.6(8)
Mn1 O9 C16 113.5(5)
Mn1 O9 C17 117.0(5)
C16 O9 C17 115.2(6)
S1 C1 H1A 109.5
S1 C1 H1B 109.5
S1 C1 C2 110.6(6)
H1A C1 H1B 108.1
H1A C1 C2 109.5
H1B C1 C2 109.5
S2 C2 C1 110.3(5)
S2 C2 H2A 109.6
S2 C2 H2B 109.6
C1 C2 H2A 109.6
C1 C2 H2B 109.6
H2A C2 H2B 108.1
S6 C3 H3A 109.3
S6 C3 H3B 109.3
S6 C3 C4 111.7(6)
H3A C3 H3B 107.9
H3A C3 C4 109.3
H3B C3 C4 109.3
S5 C4 C3 109.8(5)
S5 C4 H4A 109.7
S5 C4 H4B 109.7
C3 C4 H4A 109.7
C3 C4 H4B 109.7
H4A C4 H4B 108.2
S7 C5 H5A 109.3
S7 C5 H5B 109.3
S7 C5 C6 111.8(6)
H5A C5 H5B 107.9
H5A C5 C6 109.3
H5B C5 C6 109.3
S8 C6 C5 109.7(6)
S8 C6 H6A 109.7
S8 C6 H6B 109.7
C5 C6 H6A 109.7
C5 C6 H6B 109.7
H6A C6 H6B 108.2
S12 C7 H7A 109.7
S12 C7 H7B 109.7
S12 C7 C8 109.8(6)
H7A C7 H7B 108.2
H7A C7 C8 109.7
H7B C7 C8 109.7
S11 C8 C7 107.6(6)
S11 C8 H8A 110.2
S11 C8 H8B 110.2
C7 C8 H8A 110.2
C7 C8 H8B 110.2
H8A C8 H8B 108.5
O5 C9 H9A 110.2
O5 C9 H9B 110.2
O5 C9 C10 107.7(7)
H9A C9 H9B 108.5
H9A C9 C10 110.2
H9B C9 C10 110.2
O6 C10 C9 104.0(6)
O6 C10 H10A 111.0
O6 C10 H10B 111.0
C9 C10 H10A 111.0
C9 C10 H10B 111.0
H10A C10 H10B 109.0
O6 C11 H11A 109.7
O6 C11 H11B 109.7
O6 C11 C12 110.0(7)
H11A C11 H11B 108.2
H11A C11 C12 109.7
H11B C11 C12 109.7
O7 C12 C11 106.6(7)
O7 C12 H12A 110.4
O7 C12 H12B 110.4
C11 C12 H12A 110.4
C11 C12 H12B 110.4
H12A C12 H12B 108.6
O7 C13 H13A 110.1
O7 C13 H13B 110.1
O7 C13 C14 107.8(10)
H13A C13 H13B 108.5
H13A C13 C14 110.1
H13B C13 C14 110.1
O8 C14 C13 126.2(11)
O8 C14 H14A 105.8
O8 C14 H14B 105.8
C13 C14 H14A 105.8
C13 C14 H14B 105.8
H14A C14 H14B 106.2
O8 C15 H15A 110.0
O8 C15 H15B 110.0
O8 C15 C16 108.5(8)
H15A C15 H15B 108.4
H15A C15 C16 110.0
H15B C15 C16 110.0
O9 C16 C15 109.1(6)
O9 C16 H16A 109.9
O9 C16 H16B 109.9
C15 C16 H16A 109.9
C15 C16 H16B 109.9
H16A C16 H16B 108.3
O9 C17 H17A 110.7
O9 C17 H17B 110.7
O9 C17 C18 105.1(7)
H17A C17 H17B 108.8
H17A C17 C18 110.7
H17B C17 C18 110.7
O5 C18 C17 109.6(7)
O5 C18 H18A 109.7
O5 C18 H18B 109.7
C17 C18 H18A 109.7
C17 C18 H18B 109.7
H18A C18 H18B 108.2
Mo6 Mo5 S13 129.94(5)
Mo6 Mo5 S14 125.57(5)
Mo6 Mo5 S15 52.37(4)
Mo6 Mo5 S16 51.13(4)
Mo6 Mo5 O11 104.66(15)
S13 Mo5 S14 81.48(7)
S13 Mo5 S15 78.97(7)
S13 Mo5 S16 148.74(7)
S13 Mo5 O11 103.54(15)
S14 Mo5 S15 138.25(8)
S14 Mo5 S16 78.82(6)
S14 Mo5 O11 108.71(18)
S15 Mo5 S16 100.22(6)
S15 Mo5 O11 111.56(18)
S16 Mo5 O11 105.65(15)
Mo5 Mo6 S15 51.56(5)
Mo5 Mo6 S16 52.73(4)
Mo5 Mo6 S17 122.38(6)
Mo5 Mo6 S18 131.92(5)
Mo5 Mo6 O10 105.62(15)
S15 Mo6 S16 100.97(6)
S15 Mo6 S17 76.58(7)
S15 Mo6 S18 150.47(8)
S15 Mo6 O10 105.67(16)
S16 Mo6 S17 134.48(8)
S16 Mo6 S18 80.22(7)
S16 Mo6 O10 112.61(17)
S17 Mo6 S18 81.76(7)
S17 Mo6 O10 111.67(17)
S18 Mo6 O10 100.84(16)
Mo8 Mo7 S19 123.58(5)
Mo8 Mo7 S20 131.87(5)
Mo8 Mo7 S21 51.44(5)
Mo8 Mo7 S22 52.81(4)
Mo8 Mo7 O12 105.08(16)
S19 Mo7 S20 81.70(7)
S19 Mo7 S21 77.24(7)
S19 Mo7 S22 136.51(8)
S19 Mo7 O12 109.70(17)
S20 Mo7 S21 150.30(8)
S20 Mo7 S22 80.21(6)
S20 Mo7 O12 101.99(15)
S21 Mo7 S22 101.06(6)
S21 Mo7 O12 104.69(15)
S22 Mo7 O12 112.60(17)
Mo7 Mo8 S21 52.28(4)
Mo7 Mo8 S22 51.18(4)
Mo7 Mo8 S23 131.22(5)
Mo7 Mo8 S24 123.73(5)
Mo7 Mo8 O13 104.85(16)
S21 Mo8 S22 100.31(6)
S21 Mo8 S23 79.78(6)
S21 Mo8 S24 134.75(8)
S21 Mo8 O13 113.23(17)
S22 Mo8 S23 151.89(7)
S22 Mo8 S24 78.47(6)
S22 Mo8 O13 103.87(16)
S23 Mo8 S24 81.80(7)
S23 Mo8 O13 101.75(16)
S24 Mo8 O13 110.82(17)
O10 Mn2 O12 173.6(2)
O10 Mn2 O14 91.27(19)
O10 Mn2 O15 89.46(18)
O10 Mn2 O16 91.1(2)
O10 Mn2 O17 96.97(18)
O10 Mn2 O18 80.4(2)
O12 Mn2 O14 86.98(19)
O12 Mn2 O15 84.10(19)
O12 Mn2 O16 86.9(2)
O12 Mn2 O17 88.26(18)
O12 Mn2 O18 104.9(2)
O14 Mn2 O15 72.4(2)
O14 Mn2 O16 145.6(2)
O14 Mn2 O17 141.0(2)
O14 Mn2 O18 72.6(2)
O15 Mn2 O16 73.3(2)
O15 Mn2 O17 145.2(2)
O15 Mn2 O18 143.2(2)
O16 Mn2 O17 72.5(2)
O16 Mn2 O18 141.5(3)
O17 Mn2 O18 71.4(2)
Mo5 S13 C19 109.3(5)
Mo5 S13 C19A 100.2(6)
C19 S13 C19A 26.9(6)
Mo5 S14 C20 104.3(6)
Mo5 S14 C20A 107.0(7)
C20 S14 C20A 21.5(6)
Mo5 S15 Mo6 76.07(6)
Mo5 S16 Mo6 76.14(5)
Mo6 S17 C22 107.9(3)
Mo6 S18 C21 99.4(3)
Mo7 S19 C24 107.5(3)
Mo7 S20 C23 100.1(2)
Mo7 S21 Mo8 76.27(6)
Mo7 S22 Mo8 76.01(5)
Mo8 S23 C25 101.6(3)
Mo8 S24 C26 107.4(3)
Mo6 O10 Mn2 157.5(3)
Mo7 O12 Mn2 155.8(3)
Mn2 O14 C27 114.3(6)
Mn2 O14 C36 111.9(5)
C27 O14 C36 113.7(7)
Mn2 O15 C28 110.0(5)
Mn2 O15 C29 109.4(5)
C28 O15 C29 115.5(7)
Mn2 O16 C30 116.5(6)
Mn2 O16 C31 117.0(7)
C30 O16 C31 122.9(8)
Mn2 O17 C32 114.1(5)
Mn2 O17 C33 113.6(5)
C32 O17 C33 115.6(7)
Mn2 O18 C34 115.3(5)
Mn2 O18 C35 115.4(5)
C34 O18 C35 117.5(8)
S13 C19 H19A 109.3
S13 C19 H19B 109.3
S13 C19 C20 111.8(13)
H19A C19 H19B 107.9
H19A C19 C20 109.3
H19B C19 C20 109.3
S13 C19A H19C 110.5
S13 C19A H19D 110.5
S13 C19A C20A 106.3(16)
H19C C19A H19D 108.7
H19C C19A C20A 110.5
H19D C19A C20A 110.5
S14 C20 C19 108.0(13)
S14 C20 H20A 110.1
S14 C20 H20B 110.1
C19 C20 H20A 110.1
C19 C20 H20B 110.1
H20A C20 H20B 108.4
S14 C20A C19A 112.2(15)
S14 C20A H20C 109.2
S14 C20A H20D 109.2
C19A C20A H20C 109.2
C19A C20A H20D 109.2
H20C C20A H20D 107.9
S18 C21 H21A 109.7
S18 C21 H21B 109.7
S18 C21 C22 109.7(6)
H21A C21 H21B 108.2
H21A C21 C22 109.7
H21B C21 C22 109.7
S17 C22 C21 111.4(6)
S17 C22 H22A 109.3
S17 C22 H22B 109.3
C21 C22 H22A 109.3
C21 C22 H22B 109.3
H22A C22 H22B 108.0
S20 C23 H23A 109.6
S20 C23 H23B 109.6
S20 C23 C24 110.2(5)
H23A C23 H23B 108.1
H23A C23 C24 109.6
H23B C23 C24 109.6
S19 C24 C23 112.1(5)
S19 C24 H24A 109.2
S19 C24 H24B 109.2
C23 C24 H24A 109.2
C23 C24 H24B 109.2
H24A C24 H24B 107.9
S23 C25 H25A 109.2
S23 C25 H25B 109.2
S23 C25 C26 112.0(6)
H25A C25 H25B 107.9
H25A C25 C26 109.2
H25B C25 C26 109.2
O14 C27 H27A 110.6
O14 C27 H27B 110.6
O14 C27 C28 105.9(7)
H27A C27 H27B 108.7
H27A C27 C28 110.6
H27B C27 C28 110.6
O15 C28 C27 107.7(7)
O15 C28 H28A 110.2
O15 C28 H28B 110.2
C27 C28 H28A 110.2
C27 C28 H28B 110.2
H28A C28 H28B 108.5
O15 C29 H29A 110.3
O15 C29 H29B 110.3
O15 C29 C30 107.0(7)
H29A C29 H29B 108.6
H29A C29 C30 110.3
H29B C29 C30 110.3
O16 C30 C29 110.1(8)
O16 C30 H30A 109.6
O16 C30 H30B 109.6
C29 C30 H30A 109.6
C29 C30 H30B 109.6
H30A C30 H30B 108.1
O16 C31 H31A 108.7
O16 C31 H31B 108.7
O16 C31 C32 114.4(8)
H31A C31 H31B 107.6
H31A C31 C32 108.7
H31B C31 C32 108.7
O17 C32 C31 111.6(7)
O17 C32 H32A 109.3
O17 C32 H32B 109.3
C31 C32 H32A 109.3
C31 C32 H32B 109.3
H32A C32 H32B 108.0
O17 C33 H33A 110.5
O17 C33 H33B 110.5
O17 C33 C34 106.0(7)
H33A C33 H33B 108.7
H33A C33 C34 110.5
H33B C33 C34 110.5
O18 C34 C33 106.1(7)
O18 C34 H34A 110.5
O18 C34 H34B 110.5
C33 C34 H34A 110.5
C33 C34 H34B 110.5
H34A C34 H34B 108.7
O18 C35 H35A 110.5
O18 C35 H35B 110.5
O18 C35 C36 106.3(7)
H35A C35 H35B 108.7
H35A C35 C36 110.5
H35B C35 C36 110.5
O14 C36 C35 106.3(7)
O14 C36 H36A 110.5
O14 C36 H36B 110.5
C35 C36 H36A 110.5
C35 C36 H36B 110.5
H36A C36 H36B 108.7
C37 N1 C39 110.8(6)
C37 N1 C41 107.7(6)
C37 N1 C43 113.3(6)
C39 N1 C41 110.0(5)
C39 N1 C43 105.0(6)
C41 N1 C43 110.1(6)
N1 C37 H37A 108.5
N1 C37 H37B 108.5
N1 C37 C38 115.3(7)
H37A C37 H37B 107.5
H37A C37 C38 108.5
H37B C37 C38 108.5
C37 C38 H38A 109.5
C37 C38 H38B 109.5
C37 C38 H38C 109.5
H38A C38 H38B 109.5
H38A C38 H38C 109.5
H38B C38 H38C 109.5
N1 C39 H39A 108.4
N1 C39 H39B 108.4
N1 C39 C40 115.6(7)
H39A C39 H39B 107.4
H39A C39 C40 108.4
H39B C39 C40 108.4
C39 C40 H40A 109.5
C39 C40 H40B 109.5
C39 C40 H40C 109.5
H40A C40 H40B 109.5
H40A C40 H40C 109.5
H40B C40 H40C 109.5
N1 C41 H41A 107.9
N1 C41 H41B 107.9
N1 C41 C42 117.8(7)
H41A C41 H41B 107.2
H41A C41 C42 107.9
H41B C41 C42 107.9
C41 C42 H42A 109.5
C41 C42 H42B 109.5
C41 C42 H42C 109.5
H42A C42 H42B 109.5
H42A C42 H42C 109.5
H42B C42 H42C 109.5
N1 C43 H43A 108.8
N1 C43 H43B 108.8
N1 C43 C44 113.9(7)
H43A C43 H43B 107.7
H43A C43 C44 108.8
H43B C43 C44 108.8
C43 C44 H44A 109.5
C43 C44 H44B 109.5
C43 C44 H44C 109.5
H44A C44 H44B 109.5
H44A C44 H44C 109.5
H44B C44 H44C 109.5
C45 N2 C47 105.2(6)
C45 N2 C49 113.0(6)
C45 N2 C51 111.7(6)
C47 N2 C49 110.9(5)
C47 N2 C51 109.6(5)
C49 N2 C51 106.4(6)
C53 N3 C55 110.8(6)
C53 N3 C57 109.8(5)
C53 N3 C59 105.9(6)
C55 N3 C57 105.7(6)
C55 N3 C59 111.4(6)
C57 N3 C59 113.3(6)
N3 C53 H53A 108.4
N3 C53 H53B 108.4
N3 C53 C54 115.7(6)
H53A C53 H53B 107.4
H53A C53 C54 108.4
H53B C53 C54 108.4
C53 C54 H54A 109.5
C53 C54 H54B 109.5
C53 C54 H54C 109.5
H54A C54 H54B 109.5
H54A C54 H54C 109.5
H54B C54 H54C 109.5
N3 C55 H55A 108.3
N3 C55 H55B 108.3
N3 C55 C56 115.8(7)
H55A C55 H55B 107.4
H55A C55 C56 108.3
H55B C55 C56 108.3
C55 C56 H56A 109.5
C55 C56 H56B 109.5
C55 C56 H56C 109.5
H56A C56 H56B 109.5
H56A C56 H56C 109.5
H56B C56 H56C 109.5
N3 C57 H57A 108.6
N3 C57 H57B 108.6
N3 C57 C58 114.7(7)
H57A C57 H57B 107.6
H57A C57 C58 108.6
H57B C57 C58 108.6
C57 C58 H58A 109.5
C57 C58 H58B 109.5
C57 C58 H58C 109.5
H58A C58 H58B 109.5
H58A C58 H58C 109.5
H58B C58 H58C 109.5
N3 C59 H59A 108.8
N3 C59 H59B 108.8
N3 C59 C60 114.0(7)
H59A C59 H59B 107.6
H59A C59 C60 108.8
H59B C59 C60 108.8
C59 C60 H60A 109.5
C59 C60 H60B 109.5
C59 C60 H60C 109.5
H60A C60 H60B 109.5
H60A C60 H60C 109.5
H60B C60 H60C 109.5
C61 N4 C63 111.7(6)
C61 N4 C65 105.6(6)
C61 N4 C67 111.7(6)
C63 N4 C65 111.4(6)
C63 N4 C67 105.5(6)
C65 N4 C67 111.0(6)
N4 C61 H61A 108.5
N4 C61 H61B 108.5
N4 C61 C62 114.9(7)
H61A C61 H61B 107.5
H61A C61 C62 108.5
H61B C61 C62 108.5
C61 C62 H62A 109.5
C61 C62 H62B 109.5
C61 C62 H62C 109.5
H62A C62 H62B 109.5
H62A C62 H62C 109.5
H62B C62 H62C 109.5
N4 C63 H63A 108.6
N4 C63 H63B 108.6
N4 C63 C64 114.6(7)
H63A C63 H63B 107.6
H63A C63 C64 108.6
H63B C63 C64 108.6
C63 C64 H64A 109.5
C63 C64 H64B 109.5
C63 C64 H64C 109.5
H64A C64 H64B 109.5
H64A C64 H64C 109.5
H64B C64 H64C 109.5
N4 C65 H65A 108.8
N4 C65 H65B 108.8
N4 C65 C66 113.9(6)
H65A C65 H65B 107.7
H65A C65 C66 108.8
H65B C65 C66 108.8
C65 C66 H66A 109.5
C65 C66 H66B 109.5
C65 C66 H66C 109.5
H66A C66 H66B 109.5
H66A C66 H66C 109.5
H66B C66 H66C 109.5
N4 C67 H67A 108.4
N4 C67 H67B 108.4
N4 C67 C68 115.5(7)
H67A C67 H67B 107.5
H67A C67 C68 108.4
H67B C67 C68 108.4
C67 C68 H68A 109.5
C67 C68 H68B 109.5
C67 C68 H68C 109.5
H68A C68 H68B 109.5
H68A C68 H68C 109.5
H68B C68 H68C 109.5
N2 C45 H45A 108.7
N2 C45 H45B 108.7
N2 C45 C46 114.3(7)
H45A C45 H45B 107.6
H45A C45 C46 108.7
H45B C45 C46 108.7
C45 C46 H46A 109.5
C45 C46 H46B 109.5
C45 C46 H46C 109.5
H46A C46 H46B 109.5
H46A C46 H46C 109.5
H46B C46 H46C 109.5
N2 C47 H47A 108.3
N2 C47 H47B 108.3
N2 C47 C48 116.1(6)
H47A C47 H47B 107.4
H47A C47 C48 108.3
H47B C47 C48 108.3
C47 C48 H48A 109.5
C47 C48 H48B 109.5
C47 C48 H48C 109.5
H48A C48 H48B 109.5
H48A C48 H48C 109.5
H48B C48 H48C 109.5
N2 C49 H49A 108.2
N2 C49 H49B 108.2
N2 C49 C50 116.4(6)
H49A C49 H49B 107.4
H49A C49 C50 108.2
H49B C49 C50 108.2
C49 C50 H50A 109.5
C49 C50 H50B 109.5
C49 C50 H50C 109.5
H50A C50 H50B 109.5
H50A C50 H50C 109.5
H50B C50 H50C 109.5
N2 C51 H51A 108.7
N2 C51 H51B 108.7
N2 C51 C52 114.0(7)
H51A C51 H51B 107.6
H51A C51 C52 108.7
H51B C51 C52 108.7
C51 C52 H52A 109.5
C51 C52 H52B 109.5
C51 C52 H52C 109.5
H52A C52 H52B 109.5
H52A C52 H52C 109.5
H52B C52 H52C 109.5
S24 C26 C25 112.4(6)
S24 C26 H26A 109.1
S24 C26 H26B 109.1
C25 C26 H26A 109.1
C25 C26 H26B 109.1
H26A C26 H26B 107.9

loop_
_geom_bond_atom_site_label_1
_geom_bond_atom_site_label_2
_geom_bond_distance
Mo1 Mo2 2.8685(8)
Mo1 S1 2.404(2)
Mo1 S2 2.4161(19)
Mo1 S3 2.3509(19)
Mo1 S4 2.3051(18)
Mo1 O1 1.724(5)
Mo2 S3 2.314(2)
Mo2 S4 2.3535(18)
Mo2 S5 2.431(2)
Mo2 S6 2.421(2)
Mo2 O2 1.673(5)
Mo3 Mo4 2.8705(8)
Mo3 S7 2.425(2)
Mo3 S8 2.4209(19)
Mo3 S9 2.3583(17)
Mo3 S10 2.3164(19)
Mo3 O4 1.698(5)
Mo4 S9 2.2993(18)
Mo4 S10 2.3440(18)
Mo4 S11 2.4275(18)
Mo4 S12 2.402(2)
Mo4 O3 1.706(5)
Mn1 O1 2.119(5)
Mn1 O3 2.119(5)
Mn1 O5 2.363(6)
Mn1 O6 2.294(6)
Mn1 O7 2.176(5)
Mn1 O8 2.212(5)
Mn1 O9 2.246(5)
S1 C1 1.852(9)
S2 C2 1.813(8)
S5 C4 1.801(9)
S6 C3 1.830(9)
S7 C5 1.849(9)
S8 C6 1.835(9)
S11 C8 1.845(9)
S12 C7 1.823(8)
O5 C9 1.338(9)
O5 C18 1.362(10)
O6 C10 1.376(9)
O6 C11 1.412(9)
O7 C12 1.376(10)
O7 C13 1.433(10)
O8 C14 1.395(10)
O8 C15 1.337(10)
O9 C16 1.398(9)
O9 C17 1.419(9)
C1 H1A 0.990
C1 H1B 0.990
C1 C2 1.521(13)
C2 H2A 0.990
C2 H2B 0.990
C3 H3A 0.990
C3 H3B 0.990
C3 C4 1.523(13)
C4 H4A 0.990
C4 H4B 0.990
C5 H5A 0.990
C5 H5B 0.990
C5 C6 1.481(13)
C6 H6A 0.990
C6 H6B 0.990
C7 H7A 0.990
C7 H7B 0.990
C7 C8 1.519(12)
C8 H8A 0.990
C8 H8B 0.990
C9 H9A 0.990
C9 H9B 0.990
C9 C10 1.593(12)
C10 H10A 0.990
C10 H10B 0.990
C11 H11A 0.990
C11 H11B 0.990
C11 C12 1.554(12)
C12 H12A 0.990
C12 H12B 0.990
C13 H13A 0.990
C13 H13B 0.990
C13 C14 1.384(15)
C14 H14A 0.990
C14 H14B 0.990
C15 H15A 0.990
C15 H15B 0.990
C15 C16 1.566(12)
C16 H16A 0.990
C16 H16B 0.990
C17 H17A 0.990
C17 H17B 0.990
C17 C18 1.544(12)
C18 H18A 0.990
C18 H18B 0.990
Mo5 Mo6 2.8784(8)
Mo5 S13 2.4347(18)
Mo5 S14 2.418(2)
Mo5 S15 2.323(2)
Mo5 S16 2.3594(17)
Mo5 O11 1.693(5)
Mo6 S15 2.3488(18)
Mo6 S16 2.3082(17)
Mo6 S17 2.395(2)
Mo6 S18 2.4222(19)
Mo6 O10 1.716(5)
Mo7 Mo8 2.8777(8)
Mo7 S19 2.391(2)
Mo7 S20 2.4260(18)
Mo7 S21 2.3433(17)
Mo7 S22 2.3106(18)
Mo7 O12 1.722(5)
Mo8 S21 2.3165(19)
Mo8 S22 2.3627(16)
Mo8 S23 2.4310(18)
Mo8 S24 2.416(2)
Mo8 O13 1.695(5)
Mn2 O10 2.133(5)
Mn2 O12 2.136(5)
Mn2 O14 2.238(5)
Mn2 O15 2.259(5)
Mn2 O16 2.197(5)
Mn2 O17 2.231(5)
Mn2 O18 2.246(5)
S13 C19 1.828(14)
S13 C19A 1.832(18)
S14 C20 1.894(16)
S14 C20A 1.75(2)
S17 C22 1.824(8)
S18 C21 1.832(8)
S19 C24 1.839(7)
S20 C23 1.826(7)
S23 C25 1.811(8)
S24 C26 1.834(7)
O14 C27 1.386(11)
O14 C36 1.445(10)
O15 C28 1.440(10)
O15 C29 1.411(10)
O16 C30 1.422(12)
O16 C31 1.331(11)
O17 C32 1.415(10)
O17 C33 1.441(12)
O18 C34 1.436(10)
O18 C35 1.416(11)
C19 H19A 0.990
C19 H19B 0.990
C19 C20 1.51(3)
C19A H19C 0.990
C19A H19D 0.990
C19A C20A 1.51(3)
C20 H20A 0.990
C20 H20B 0.990
C20A H20C 0.990
C20A H20D 0.990
C21 H21A 0.990
C21 H21B 0.990
C21 C22 1.520(12)
C22 H22A 0.990
C22 H22B 0.990
C23 H23A 0.990
C23 H23B 0.990
C23 C24 1.490(11)
C24 H24A 0.990
C24 H24B 0.990
C25 H25A 0.990
C25 H25B 0.990
C25 C26 1.462(11)
C27 H27A 0.990
C27 H27B 0.990
C27 C28 1.468(12)
C28 H28A 0.990
C28 H28B 0.990
C29 H29A 0.990
C29 H29B 0.990
C29 C30 1.523(15)
C30 H30A 0.990
C30 H30B 0.990
C31 H31A 0.990
C31 H31B 0.990
C31 C32 1.420(15)
C32 H32A 0.990
C32 H32B 0.990
C33 H33A 0.990
C33 H33B 0.990
C33 C34 1.469(15)
C34 H34A 0.990
C34 H34B 0.990
C35 H35A 0.990
C35 H35B 0.990
C35 C36 1.509(14)
C36 H36A 0.990
C36 H36B 0.990
N1 C37 1.501(9)
N1 C39 1.556(9)
N1 C41 1.519(9)
N1 C43 1.526(10)
C37 H37A 0.990
C37 H37B 0.990
C37 C38 1.517(11)
C38 H38A 0.980
C38 H38B 0.980
C38 H38C 0.980
C39 H39A 0.990
C39 H39B 0.990
C39 C40 1.489(12)
C40 H40A 0.980
C40 H40B 0.980
C40 H40C 0.980
C41 H41A 0.990
C41 H41B 0.990
C41 C42 1.488(11)
C42 H42A 0.980
C42 H42B 0.980
C42 H42C 0.980
C43 H43A 0.990
C43 H43B 0.990
C43 C44 1.501(11)
C44 H44A 0.980
C44 H44B 0.980
C44 H44C 0.980
N2 C45 1.508(9)
N2 C47 1.543(9)
N2 C49 1.511(9)
N2 C51 1.527(9)
N3 C53 1.525(9)
N3 C55 1.522(9)
N3 C57 1.513(10)
N3 C59 1.534(9)
C53 H53A 0.990
C53 H53B 0.990
C53 C54 1.508(10)
C54 H54A 0.980
C54 H54B 0.980
C54 H54C 0.980
C55 H55A 0.990
C55 H55B 0.990
C55 C56 1.510(12)
C56 H56A 0.980
C56 H56B 0.980
C56 H56C 0.980
C57 H57A 0.990
C57 H57B 0.990
C57 C58 1.519(11)
C58 H58A 0.980
C58 H58B 0.980
C58 H58C 0.980
C59 H59A 0.990
C59 H59B 0.990
C59 C60 1.526(10)
C60 H60A 0.980
C60 H60B 0.980
C60 H60C 0.980
N4 C61 1.525(9)
N4 C63 1.505(10)
N4 C65 1.519(9)
N4 C67 1.533(9)
C61 H61A 0.990
C61 H61B 0.990
C61 C62 1.521(10)
C62 H62A 0.980
C62 H62B 0.980
C62 H62C 0.980
C63 H63A 0.990
C63 H63B 0.990
C63 C64 1.529(11)
C64 H64A 0.980
C64 H64B 0.980
C64 H64C 0.980
C65 H65A 0.990
C65 H65B 0.990
C65 C66 1.540(10)
C66 H66A 0.980
C66 H66B 0.980
C66 H66C 0.980
C67 H67A 0.990
C67 H67B 0.990
C67 C68 1.523(12)
C68 H68A 0.980
C68 H68B 0.980
C68 H68C 0.980
C45 H45A 0.990
C45 H45B 0.990
C45 C46 1.535(11)
C46 H46A 0.980
C46 H46B 0.980
C46 H46C 0.980
C47 H47A 0.990
C47 H47B 0.990
C47 C48 1.512(10)
C48 H48A 0.980
C48 H48B 0.980
C48 H48C 0.980
C49 H49A 0.990
C49 H49B 0.990
C49 C50 1.546(11)
C50 H50A 0.980
C50 H50B 0.980
C50 H50C 0.980
C51 H51A 0.990
C51 H51B 0.990
C51 C52 1.529(10)
C52 H52A 0.980
C52 H52B 0.980
C52 H52C 0.980
C26 H26A 0.990
C26 H26B 0.990
